data_7135101
loop_
_publ_author_name
'Gnanasekaran, Premkumar'
'Chen, Chia-Yu'
'Chu, Ting-Hung'
'Lin, Po-Heng'
'Chang, Yuan Jay'

_publ_section_title
;
 Eco-friendly synthesis of highly emissive benzothiadiazole-based
 fluorophores <i>via</i> a solvent-free hand-grinding
 Horner-Wadsworth-Emmons reaction in &#x2264;1 minute.
;
_journal_issue 92
_journal_name_full 'Chemical communications (Cambridge, England)'
_journal_page_first 18148
_journal_page_last 18151
_journal_paper_doi 10.1039/d5cc04892c
_journal_volume 61
_journal_year 2025
_chemical_formula_moiety 'C22 H16 N2 S'
_chemical_formula_sum 'C22 H16 N2 S'
_chemical_formula_weight 340.43
_space_group_crystal_system monoclinic
_space_group_IT_number 14
_space_group_name_Hall '-P 2ybc'
_space_group_name_H-M_alt 'P 1 21/c 1'
_atom_sites_solution_hydrogens mixed
_audit_creation_date 2024-08-13
_audit_creation_method
;
Olex2 1.5
(compiled 2024.02.16 svn.r378c4104 for OlexSys, GUI svn.r6928)
;
_audit_update_record
;
2025-07-22 deposited with the CCDC.	2025-10-10 downloaded from the CCDC.
;
_cell_angle_alpha 90
_cell_angle_beta 101.039(2)
_cell_angle_gamma 90
_cell_formula_units_Z 4
_cell_length_a 9.5987(5)
_cell_length_b 15.0870(9)
_cell_length_c 11.7651(7)
_cell_measurement_reflns_used 9906
_cell_measurement_temperature 150.15
_cell_measurement_theta_max 26.31
_cell_measurement_theta_min 2.55
_cell_volume 1672.25(17)
_computing_molecular_graphics 'Olex2 1.5 (Dolomanov et al., 2009)'
_computing_publication_material 'Olex2 1.5 (Dolomanov et al., 2009)'
_computing_structure_refinement 'XL  (Sheldrick, 2008)'
_diffrn_ambient_temperature 150.15
_diffrn_measured_fraction_theta_full 0.996
_diffrn_measured_fraction_theta_max 0.996
_diffrn_measurement_device_type 'Bruker APEX-II CCD'
_diffrn_measurement_method '\f and \w scans'
_diffrn_radiation_type MoK\a
_diffrn_radiation_wavelength 0.71076
_diffrn_reflns_av_R_equivalents 0.0600
_diffrn_reflns_av_unetI/netI 0.0207
_diffrn_reflns_Laue_measured_fraction_full 0.996
_diffrn_reflns_Laue_measured_fraction_max 0.996
_diffrn_reflns_limit_h_max 11
_diffrn_reflns_limit_h_min -11
_diffrn_reflns_limit_k_max 18
_diffrn_reflns_limit_k_min -18
_diffrn_reflns_limit_l_max 14
_diffrn_reflns_limit_l_min -14
_diffrn_reflns_number 50871
_diffrn_reflns_point_group_measured_fraction_full 0.996
_diffrn_reflns_point_group_measured_fraction_max 0.996
_diffrn_reflns_theta_full 25.243
_diffrn_reflns_theta_max 26.390
_diffrn_reflns_theta_min 2.549
_diffrn_source_current 30.0
_diffrn_source_power 1.5
_diffrn_source_voltage 50.0
_diffrn_standards_number 0
_exptl_absorpt_coefficient_mu 0.200
_exptl_absorpt_correction_type none
_exptl_crystal_colour orange
_exptl_crystal_colour_primary orange
_exptl_crystal_density_diffrn 1.352
_exptl_crystal_description block
_exptl_crystal_F_000 712
_refine_diff_density_max 1.426
_refine_diff_density_min -1.122
_refine_diff_density_rms 0.086
_refine_ls_extinction_method none
_refine_ls_goodness_of_fit_ref 1.041
_refine_ls_hydrogen_treatment mixed
_refine_ls_matrix_type full
_refine_ls_number_parameters 282
_refine_ls_number_reflns 3404
_refine_ls_number_restraints 1
_refine_ls_restrained_S_all 1.041
_refine_ls_R_factor_all 0.1206
_refine_ls_R_factor_gt 0.0878
_refine_ls_shift/su_max 0.000
_refine_ls_shift/su_mean 0.000
_refine_ls_structure_factor_coef Fsqd
_refine_ls_weighting_details 'w=1/[\s^2^(Fo^2^)+(0.1343P)^2^+4.5551P] where P=(Fo^2^+2Fc^2^)/3'
_refine_ls_weighting_scheme calc
_refine_ls_wR_factor_gt 0.2208
_refine_ls_wR_factor_ref 0.2716
_reflns_Friedel_coverage 0.000
_reflns_number_gt 2564
_reflns_number_total 3404
_reflns_threshold_expression 'I > 2\s(I)'
_cod_data_source_file d5cc04892c2.cif
_cod_data_source_block 155_a_pl
_cod_depositor_comments 'Adding full bibliography for 7135100--7135101.cif.'
_cod_database_code 7135101
_shelx_shelxl_version_number 2014/7
_shelx_space_group_comment
;
The symmetry employed for this shelxl refinement is uniquely defined
by the following loop, which should always be used as a source of
symmetry information in preference to the above space-group names.
They are only intended as comments.
;
_olex2_refinement_description
;
1. Fixed Uiso
 At 1.2 times of:
  All C(H) groups
2. Restrained distances
 C21-H21
 0.92 with sigma of 0.01
3.a Aromatic/amide H refined with riding coordinates:
 C3(H3), C7(H7)
;
_olex2_submission_special_instructions 'No special instructions were received'

loop_
_space_group_symop_operation_xyz
'x, y, z'
'-x, y+1/2, -z+1/2'
'-x, -y, -z'
'x, -y-1/2, z-1/2'

loop_
_atom_site_label
_atom_site_type_symbol
_atom_site_fract_x
_atom_site_fract_y
_atom_site_fract_z
_atom_site_U_iso_or_equiv
_atom_site_adp_type
_atom_site_occupancy
_atom_site_site_symmetry_order
_atom_site_calc_flag
_atom_site_refinement_flags_posn
_atom_site_refinement_flags_adp
_atom_site_refinement_flags_occupancy
_atom_site_disorder_assembly
_atom_site_disorder_group
S1 S 0.84893(14) -0.07677(8) 0.48015(10) 0.0556(4) Uani 1 1 d . . . . .
N1 N 0.7384(4) -0.0200(3) 0.3876(3) 0.0499(9) Uani 1 1 d . . . . .
N2 N 0.8264(4) -0.0321(2) 0.6001(3) 0.0425(8) Uani 1 1 d . . . . .
C1 C 0.1766(5) 0.1841(3) -0.0627(4) 0.0436(9) Uani 1 1 d . . . . .
H1 H 0.084(6) 0.208(4) -0.092(4) 0.056(14) Uiso 1 1 d . . . . .
C2 C 0.2536(4) 0.1540(3) -0.1420(3) 0.0383(9) Uani 1 1 d . . . . .
H2 H 0.222(5) 0.157(3) -0.218(4) 0.039(11) Uiso 1 1 d . . . . .
C3 C 0.3864(4) 0.1186(3) -0.1051(3) 0.0391(8) Uani 1 1 d . . . . .
H3 H 0.4397 0.0977 -0.1598 0.047 Uiso 1 1 calc R U . . .
C4 C 0.4424(4) 0.1136(3) 0.0129(4) 0.0415(9) Uani 1 1 d . . . . .
H4 H 0.538(5) 0.092(3) 0.039(4) 0.047(12) Uiso 1 1 d . . . . .
C5 C 0.3635(5) 0.1434(3) 0.0952(3) 0.0416(9) Uani 1 1 d . . . . .
C6 C 0.2306(5) 0.1780(3) 0.0542(4) 0.0436(9) Uani 1 1 d . . . . .
H6 H 0.167(6) 0.194(4) 0.110(5) 0.072(16) Uiso 1 1 d . . . . .
C7 C 0.4080(5) 0.1404(3) 0.2218(4) 0.0465(10) Uani 1 1 d . . . . .
H7 H 0.3483 0.1681 0.2670 0.056 Uiso 1 1 calc R U . . .
C8 C 0.5253(5) 0.1021(3) 0.2771(4) 0.0487(10) Uani 1 1 d . . . . .
H8 H 0.590(4) 0.073(3) 0.223(3) 0.027(9) Uiso 1 1 d . . . . .
C9 C 0.5676(5) 0.0985(3) 0.4049(3) 0.0448(10) Uani 1 1 d . . . . .
C10 C 0.6741(5) 0.0372(3) 0.4506(3) 0.0434(10) Uani 1 1 d . . . . .
C11 C 0.7259(4) 0.0305(2) 0.5730(3) 0.0356(8) Uani 1 1 d . . . . .
C12 C 0.6737(4) 0.0860(2) 0.6542(3) 0.0326(8) Uani 1 1 d . . . . .
C13 C 0.7386(4) 0.0805(2) 0.7769(3) 0.0327(8) Uani 1 1 d . . . . .
H13 H 0.790(5) 0.023(3) 0.802(4) 0.051(13) Uiso 1 1 d . . . . .
C14 C 0.7442(4) 0.1485(3) 0.8513(3) 0.0358(8) Uani 1 1 d . . . . .
H14 H 0.702(6) 0.212(4) 0.821(4) 0.064(15) Uiso 1 1 d . . . . .
C15 C 0.8088(4) 0.1478(2) 0.9740(3) 0.0334(8) Uani 1 1 d . . . . .
C16 C 0.8449(4) 0.0697(3) 1.0376(3) 0.0397(9) Uani 1 1 d . . . . .
H16 H 0.825(5) 0.011(3) 1.001(4) 0.046(12) Uiso 1 1 d . . . . .
C17 C 0.9051(5) 0.0728(3) 1.1533(4) 0.0463(10) Uani 1 1 d . . . . .
H17 H 0.929(5) 0.015(3) 1.196(4) 0.044(12) Uiso 1 1 d . . . . .
C18 C 0.9316(5) 0.1528(3) 1.2094(4) 0.0509(11) Uani 1 1 d . . . . .
H18 H 0.977(6) 0.150(3) 1.290(5) 0.061(15) Uiso 1 1 d . . . . .
C19 C 0.8983(5) 0.2308(3) 1.1486(4) 0.0467(10) Uani 1 1 d . . . . .
H19 H 0.917(5) 0.289(3) 1.181(4) 0.053(13) Uiso 1 1 d . . . . .
C20 C 0.8367(4) 0.2290(3) 1.0318(3) 0.0389(9) Uani 1 1 d . . . . .
H20 H 0.811(5) 0.287(3) 0.987(4) 0.045(12) Uiso 1 1 d . . . . .
C21 C 0.5641(4) 0.1449(2) 0.6071(3) 0.0373(9) Uani 1 1 d D . . . .
H21 H 0.523(4) 0.180(2) 0.654(3) 0.031(10) Uiso 1 1 d D . . . .
C22 C 0.5155(5) 0.1488(3) 0.4844(4) 0.0411(9) Uani 1 1 d . . . . .
H22 H 0.447(5) 0.192(4) 0.464(4) 0.055(14) Uiso 1 1 d . . . . .

loop_
_atom_site_aniso_label
_atom_site_aniso_U_11
_atom_site_aniso_U_22
_atom_site_aniso_U_33
_atom_site_aniso_U_23
_atom_site_aniso_U_13
_atom_site_aniso_U_12
S1 0.0685(8) 0.0525(7) 0.0472(7) -0.0098(5) 0.0148(6) 0.0023(5)
N1 0.068(2) 0.046(2) 0.0356(18) -0.0100(15) 0.0100(16) -0.0097(17)
N2 0.0509(19) 0.0414(18) 0.0353(17) -0.0039(13) 0.0084(14) 0.0019(15)
C1 0.041(2) 0.042(2) 0.046(2) 0.0039(17) 0.0048(17) 0.0044(17)
C2 0.045(2) 0.041(2) 0.0257(18) 0.0026(15) -0.0010(15) -0.0052(16)
C3 0.044(2) 0.039(2) 0.0360(19) -0.0004(15) 0.0122(15) -0.0009(16)
C4 0.036(2) 0.037(2) 0.046(2) 0.0112(17) -0.0042(16) -0.0026(16)
C5 0.059(2) 0.0343(19) 0.0285(18) 0.0030(14) 0.0014(17) -0.0133(17)
C6 0.052(2) 0.044(2) 0.037(2) -0.0054(17) 0.0136(17) -0.0041(18)
C7 0.052(2) 0.045(2) 0.040(2) 0.0034(17) 0.0046(18) -0.0052(18)
C8 0.056(3) 0.044(2) 0.044(2) 0.0018(18) 0.0024(19) -0.0082(19)
C9 0.054(2) 0.040(2) 0.036(2) -0.0004(16) -0.0016(17) -0.0176(18)
C10 0.059(2) 0.039(2) 0.0299(19) 0.0022(15) 0.0031(17) -0.0160(18)
C11 0.044(2) 0.0360(19) 0.0255(17) 0.0013(14) 0.0024(14) -0.0112(15)
C12 0.0348(17) 0.0311(17) 0.0300(17) 0.0022(13) 0.0010(14) -0.0043(14)
C13 0.0345(18) 0.0341(18) 0.0288(17) 0.0032(14) 0.0040(14) -0.0017(14)
C14 0.0340(18) 0.039(2) 0.0337(19) 0.0010(15) 0.0035(14) -0.0009(15)
C15 0.0285(17) 0.041(2) 0.0309(18) -0.0011(14) 0.0060(13) -0.0007(14)
C16 0.042(2) 0.041(2) 0.036(2) 0.0003(16) 0.0066(16) -0.0066(16)
C17 0.050(2) 0.050(2) 0.036(2) 0.0080(17) 0.0030(17) 0.0012(19)
C18 0.050(2) 0.065(3) 0.033(2) -0.0024(19) -0.0026(18) 0.008(2)
C19 0.045(2) 0.054(3) 0.038(2) -0.0140(18) -0.0008(17) 0.0092(19)
C20 0.0350(19) 0.045(2) 0.0355(19) -0.0077(16) 0.0030(15) 0.0087(16)
C21 0.047(2) 0.0306(18) 0.0300(18) 0.0044(14) -0.0044(15) -0.0088(15)
C22 0.045(2) 0.0336(19) 0.039(2) 0.0110(15) -0.0061(16) -0.0032(16)

loop_
_atom_type_symbol
_atom_type_description
_atom_type_scat_dispersion_real
_atom_type_scat_dispersion_imag
_atom_type_scat_source
C C 0.0033 0.0016 'International Tables Vol C Tables 4.2.6.8 and 6.1.1.4'
H H 0.0000 0.0000 'International Tables Vol C Tables 4.2.6.8 and 6.1.1.4'
N N 0.0061 0.0033 'International Tables Vol C Tables 4.2.6.8 and 6.1.1.4'
S S 0.1246 0.1234 'International Tables Vol C Tables 4.2.6.8 and 6.1.1.4'

loop_
_geom_angle_atom_site_label_1
_geom_angle_atom_site_label_2
_geom_angle_atom_site_label_3
_geom_angle
_geom_angle_site_symmetry_1
_geom_angle_site_symmetry_3
_geom_angle_publ_flag
N1 S1 N2 100.80(19) . . ?
C10 N1 S1 106.1(3) . . ?
C11 N2 S1 107.2(3) . . ?
C2 C1 H1 117(3) . . ?
C2 C1 C6 120.5(4) . . ?
C6 C1 H1 122(3) . . ?
C1 C2 H2 123(3) . . ?
C1 C2 C3 120.1(4) . . ?
C3 C2 H2 117(3) . . ?
C2 C3 H3 120.2 . . ?
C2 C3 C4 119.6(4) . . ?
C4 C3 H3 120.2 . . ?
C3 C4 H4 120(3) . . ?
C3 C4 C5 120.8(4) . . ?
C5 C4 H4 119(3) . . ?
C4 C5 C7 126.5(4) . . ?
C6 C5 C4 117.6(3) . . ?
C6 C5 C7 115.9(4) . . ?
C1 C6 H6 118(3) . . ?
C5 C6 C1 121.5(4) . . ?
C5 C6 H6 120(3) . . ?
C5 C7 H7 117.7 . . ?
C8 C7 C5 124.6(4) . . ?
C8 C7 H7 117.7 . . ?
C7 C8 H8 115(2) . . ?
C7 C8 C9 123.9(5) . . ?
C9 C8 H8 121(2) . . ?
C10 C9 C8 116.7(4) . . ?
C22 C9 C8 127.4(4) . . ?
C22 C9 C10 115.9(4) . . ?
N1 C10 C9 125.5(4) . . ?
N1 C10 C11 113.4(4) . . ?
C9 C10 C11 121.1(4) . . ?
N2 C11 C10 112.5(4) . . ?
N2 C11 C12 125.4(3) . . ?
C12 C11 C10 122.1(4) . . ?
C11 C12 C13 119.3(3) . . ?
C21 C12 C11 115.9(3) . . ?
C21 C12 C13 124.8(3) . . ?
C12 C13 H13 115(3) . . ?
C14 C13 C12 123.9(3) . . ?
C14 C13 H13 120(3) . . ?
C13 C14 H14 120(3) . . ?
C13 C14 C15 126.6(4) . . ?
C15 C14 H14 114(3) . . ?
C16 C15 C14 123.2(3) . . ?
C20 C15 C14 118.7(3) . . ?
C20 C15 C16 118.1(3) . . ?
C15 C16 H16 121(3) . . ?
C17 C16 C15 120.9(4) . . ?
C17 C16 H16 118(3) . . ?
C16 C17 H17 118(3) . . ?
C16 C17 C18 120.7(4) . . ?
C18 C17 H17 121(2) . . ?
C17 C18 H18 116(3) . . ?
C17 C18 C19 119.7(4) . . ?
C19 C18 H18 124(3) . . ?
C18 C19 H19 125(3) . . ?
C18 C19 C20 120.5(4) . . ?
C20 C19 H19 115(3) . . ?
C15 C20 H20 119(2) . . ?
C19 C20 C15 120.2(4) . . ?
C19 C20 H20 121(3) . . ?
C12 C21 H21 121(2) . . ?
C12 C21 C22 119.9(4) . . ?
C22 C21 H21 119(2) . . ?
C9 C22 C21 125.1(4) . . ?
C9 C22 H22 123(3) . . ?
C21 C22 H22 112(3) . . ?

loop_
_geom_bond_atom_site_label_1
_geom_bond_atom_site_label_2
_geom_bond_distance
_geom_bond_site_symmetry_2
_geom_bond_publ_flag
S1 N1 1.613(4) . ?
S1 N2 1.615(3) . ?
N1 C10 1.360(6) . ?
N2 C11 1.345(5) . ?
C1 H1 0.96(5) . ?
C1 C2 1.373(6) . ?
C1 C6 1.377(6) . ?
C2 H2 0.89(4) . ?
C2 C3 1.374(6) . ?
C3 H3 0.9500 . ?
C3 C4 1.392(5) . ?
C4 H4 0.97(5) . ?
C4 C5 1.412(6) . ?
C5 C6 1.376(6) . ?
C5 C7 1.470(5) . ?
C6 H6 1.00(6) . ?
C7 H7 0.9500 . ?
C7 C8 1.321(6) . ?
C8 H8 1.06(4) . ?
C8 C9 1.482(6) . ?
C9 C10 1.407(6) . ?
C9 C22 1.371(6) . ?
C10 C11 1.433(5) . ?
C11 C12 1.431(5) . ?
C12 C13 1.461(5) . ?
C12 C21 1.408(5) . ?
C13 H13 1.01(5) . ?
C13 C14 1.342(5) . ?
C14 H14 1.07(6) . ?
C14 C15 1.457(5) . ?
C15 C16 1.404(5) . ?
C15 C20 1.402(5) . ?
C16 H16 0.98(5) . ?
C16 C17 1.374(6) . ?
C17 H17 1.01(5) . ?
C17 C18 1.376(7) . ?
C18 H18 0.97(5) . ?
C18 C19 1.382(7) . ?
C19 H19 0.96(5) . ?
C19 C20 1.389(5) . ?
C20 H20 1.03(5) . ?
C21 H21 0.913(10) . ?
C21 C22 1.430(5) . ?
C22 H22 0.92(5) . ?

loop_
_geom_torsion_atom_site_label_1
_geom_torsion_atom_site_label_2
_geom_torsion_atom_site_label_3
_geom_torsion_atom_site_label_4
_geom_torsion
_geom_torsion_site_symmetry_1
_geom_torsion_site_symmetry_2
_geom_torsion_site_symmetry_3
_geom_torsion_site_symmetry_4
_geom_torsion_publ_flag
S1 N1 C10 C9 -178.7(3) . . . . ?
S1 N1 C10 C11 1.5(4) . . . . ?
S1 N2 C11 C10 -0.3(4) . . . . ?
S1 N2 C11 C12 179.9(3) . . . . ?
N1 S1 N2 C11 1.2(3) . . . . ?
N1 C10 C11 N2 -0.8(5) . . . . ?
N1 C10 C11 C12 179.0(3) . . . . ?
N2 S1 N1 C10 -1.6(3) . . . . ?
N2 C11 C12 C13 4.5(6) . . . . ?
N2 C11 C12 C21 -177.6(4) . . . . ?
C1 C2 C3 C4 -0.1(6) . . . . ?
C2 C1 C6 C5 1.2(6) . . . . ?
C2 C3 C4 C5 0.9(6) . . . . ?
C3 C4 C5 C6 -0.6(6) . . . . ?
C3 C4 C5 C7 178.7(4) . . . . ?
C4 C5 C6 C1 -0.5(6) . . . . ?
C4 C5 C7 C8 -6.1(7) . . . . ?
C5 C7 C8 C9 -179.0(4) . . . . ?
C6 C1 C2 C3 -0.9(6) . . . . ?
C6 C5 C7 C8 173.2(4) . . . . ?
C7 C5 C6 C1 -179.9(4) . . . . ?
C7 C8 C9 C10 164.4(4) . . . . ?
C7 C8 C9 C22 -16.2(7) . . . . ?
C8 C9 C10 N1 -1.8(6) . . . . ?
C8 C9 C10 C11 177.9(3) . . . . ?
C8 C9 C22 C21 -177.4(4) . . . . ?
C9 C10 C11 N2 179.5(4) . . . . ?
C9 C10 C11 C12 -0.7(6) . . . . ?
C10 C9 C22 C21 1.9(6) . . . . ?
C10 C11 C12 C13 -175.3(3) . . . . ?
C10 C11 C12 C21 2.6(5) . . . . ?
C11 C12 C13 C14 151.1(4) . . . . ?
C11 C12 C21 C22 -2.2(5) . . . . ?
C12 C13 C14 C15 -179.1(3) . . . . ?
C12 C21 C22 C9 0.0(6) . . . . ?
C13 C12 C21 C22 175.6(3) . . . . ?
C13 C14 C15 C16 -15.8(6) . . . . ?
C13 C14 C15 C20 164.2(4) . . . . ?
C14 C15 C16 C17 -179.7(4) . . . . ?
C14 C15 C20 C19 -180.0(4) . . . . ?
C15 C16 C17 C18 0.0(7) . . . . ?
C16 C15 C20 C19 0.0(6) . . . . ?
C16 C17 C18 C19 -0.6(7) . . . . ?
C17 C18 C19 C20 0.9(7) . . . . ?
C18 C19 C20 C15 -0.6(6) . . . . ?
C20 C15 C16 C17 0.3(6) . . . . ?
C21 C12 C13 C14 -26.6(6) . . . . ?
C22 C9 C10 N1 178.8(4) . . . . ?
C22 C9 C10 C11 -1.5(6) . . . . ?
